data_1530691
loop_
_publ_author_name
'Meng, Yin-Shan'
'Mo, Zhenbo'
'Wang, Bing-Wu'
'Zhang, Yi-Quan'
'Deng, Liang'
'Gao, Song'

_publ_section_title
;
 Observation of the single-ion magnet behavior of d8ions on two-coordinate
 Co(i)--NHC complexes
;
_journal_issue 12
_journal_name_full 'Chem. Sci.'
_journal_page_first 7156
_journal_paper_doi 10.1039/C5SC02611C
_journal_volume 6
_journal_year 2015
_chemical_formula_sum 'C42 H52 Cl Co N4'
_chemical_formula_weight 707.26
_chemical_name_systematic (sIMes)2CoCl
_chemical_properties_physical 'Air-sensitive, Moisture-sensitive, Hygroscopic, Oxygen-sensitive'
_space_group_IT_number 14
_symmetry_cell_setting monoclinic
_symmetry_space_group_name_Hall '-P 2ybc'
_symmetry_space_group_name_H-M 'P 1 21/c 1'
_atom_sites_solution_hydrogens geom
_atom_sites_solution_primary direct
_atom_sites_solution_secondary difmap
_audit_creation_method SHELXL-97
_audit_update_record
;
2015-04-07 deposited with the CCDC.
2015-09-10 downloaded from the CCDC.
;
_cell_angle_alpha 90.00
_cell_angle_beta 101.118(2)
_cell_angle_gamma 90.00
_cell_formula_units_Z 4
_cell_length_a 23.591(2)
_cell_length_b 10.4360(11)
_cell_length_c 15.7392(16)
_cell_measurement_reflns_used 7371
_cell_measurement_temperature 140(2)
_cell_measurement_theta_max 30.16
_cell_measurement_theta_min 2.36
_cell_volume 3802.2(6)
_computing_cell_refinement 'Bruker SAINT'
_computing_data_collection 'Bruker APEX2'
_computing_data_reduction 'Bruker SAINT'
_computing_molecular_graphics 'Bruker SHELXTL'
_computing_publication_material 'Bruker SHELXTL'
_computing_structure_refinement 'SHELXL-97 (Sheldrick, 2008)'
_computing_structure_solution 'SHELXS-97 (Sheldrick, 2008)'
_diffrn_ambient_temperature 140(2)
_diffrn_measured_fraction_theta_full 0.995
_diffrn_measured_fraction_theta_max 0.995
_diffrn_measurement_device_type 'Bruker APEX-II CCD'
_diffrn_measurement_method '\f and \w scans'
_diffrn_radiation_monochromator graphite
_diffrn_radiation_source 'fine-focus sealed tube'
_diffrn_radiation_type MoK\a
_diffrn_radiation_wavelength 0.71073
_diffrn_reflns_av_R_equivalents 0.0489
_diffrn_reflns_av_sigmaI/netI 0.0546
_diffrn_reflns_limit_h_max 21
_diffrn_reflns_limit_h_min -33
_diffrn_reflns_limit_k_max 14
_diffrn_reflns_limit_k_min -14
_diffrn_reflns_limit_l_max 21
_diffrn_reflns_limit_l_min -22
_diffrn_reflns_number 36991
_diffrn_reflns_theta_full 30.52
_diffrn_reflns_theta_max 30.52
_diffrn_reflns_theta_min 0.88
_exptl_absorpt_coefficient_mu 0.556
_exptl_absorpt_correction_T_max 0.9164
_exptl_absorpt_correction_T_min 0.8422
_exptl_absorpt_correction_type multi-scan
_exptl_absorpt_process_details sadabs
_exptl_crystal_colour red
_exptl_crystal_density_diffrn 1.235
_exptl_crystal_density_method 'not measured'
_exptl_crystal_description block
_exptl_crystal_F_000 1504
_exptl_crystal_recrystallization_method 'Re-crystallisation from solvent: n-hexane and benzene'
_exptl_crystal_size_max 0.32
_exptl_crystal_size_mid 0.20
_exptl_crystal_size_min 0.16
_refine_diff_density_max 0.879
_refine_diff_density_min -1.593
_refine_diff_density_rms 0.067
_refine_ls_extinction_method none
_refine_ls_goodness_of_fit_ref 1.019
_refine_ls_hydrogen_treatment mixed
_refine_ls_matrix_type full
_refine_ls_number_parameters 445
_refine_ls_number_reflns 11550
_refine_ls_number_restraints 0
_refine_ls_restrained_S_all 1.019
_refine_ls_R_factor_all 0.0889
_refine_ls_R_factor_gt 0.0514
_refine_ls_shift/su_max 0.036
_refine_ls_shift/su_mean 0.000
_refine_ls_structure_factor_coef Fsqd
_refine_ls_weighting_details 'calc w=1/[\s^2^(Fo^2^)+(0.0616P)^2^+2.2652P] where P=(Fo^2^+2Fc^2^)/3'
_refine_ls_weighting_scheme calc
_refine_ls_wR_factor_gt 0.1257
_refine_ls_wR_factor_ref 0.1461
_reflns_number_gt 7689
_reflns_number_total 11550
_reflns_threshold_expression >2sigma(I)
_cod_data_source_file c5sc02611c3.cif
_cod_data_source_block (simes)2CoCl
_cod_depositor_comments
;
The following automatic conversions were performed:

'_symmetry_cell_setting' value 'Monoclinic' changed to 'monoclinic'
according to
/usr/data/users/saulius/crontab/automatic-downloads/rss-feeds/RSC/lib/dictionaries/cif_core.dic
dictionary named 'cif_core.dic' version 2.4.2 from 2011-04-26.

Automatic conversion script
Id: cif_fix_values 3271 2015-04-21 07:52:19Z andrius 

 Adding full bibliography for 1530691--1530693.cif.
;
_cod_original_cell_volume 3802.3(7)
_cod_original_sg_symbol_H-M P2(1)/c
_cod_database_code 1530691

loop_
_symmetry_equiv_pos_as_xyz
'x, y, z'
'-x, y+1/2, -z+1/2'
'-x, -y, -z'
'x, -y-1/2, z-1/2'

loop_
_atom_site_label
_atom_site_type_symbol
_atom_site_fract_x
_atom_site_fract_y
_atom_site_fract_z
_atom_site_U_iso_or_equiv
_atom_site_adp_type
_atom_site_occupancy
_atom_site_symmetry_multiplicity
_atom_site_calc_flag
_atom_site_refinement_flags
Co1 Co 0.256040(13) 0.01937(3) 0.31609(2) 0.03764(11) Uani 1 1 d .
Cl1 Cl 0.28018(3) 0.05679(6) 0.18330(4) 0.0543(2) Uani 1 1 d .
N1 N 0.18145(7) -0.18757(15) 0.23960(11) 0.0245(3) Uani 1 1 d .
N2 N 0.26419(7) -0.26178(15) 0.30517(11) 0.0238(3) Uani 1 1 d .
N3 N 0.23402(7) 0.24235(15) 0.43024(11) 0.0256(3) Uani 1 1 d .
N4 N 0.32013(7) 0.23404(16) 0.40241(11) 0.0254(3) Uani 1 1 d .
C1 C 0.23160(8) -0.15409(18) 0.29289(12) 0.0212(4) Uani 1 1 d .
C2 C 0.26907(8) 0.17183(18) 0.39046(12) 0.0217(4) Uani 1 1 d .
C3 C 0.17769(10) -0.3248(2) 0.21775(18) 0.0391(6) Uani 1 1 d .
H3A H 0.1673 -0.3380 0.1544 0.047 Uiso 1 1 calc R
H3B H 0.1490 -0.3688 0.2458 0.047 Uiso 1 1 calc R
C4 C 0.23813(9) -0.3717(2) 0.25350(16) 0.0336(5) Uani 1 1 d .
H4A H 0.2376 -0.4487 0.2901 0.040 Uiso 1 1 calc R
H4B H 0.2591 -0.3917 0.2064 0.040 Uiso 1 1 calc R
C5 C 0.13037(8) -0.10999(18) 0.22237(13) 0.0248(4) Uani 1 1 d .
C6 C 0.11126(9) -0.0606(2) 0.13915(14) 0.0289(4) Uani 1 1 d .
C7 C 0.05904(9) 0.0062(2) 0.12253(15) 0.0339(5) Uani 1 1 d .
H7 H 0.0459 0.0421 0.0667 0.041 Uiso 1 1 calc R
C8 C 0.02581(9) 0.0215(2) 0.18561(17) 0.0354(5) Uani 1 1 d .
C9 C 0.04617(9) -0.0277(2) 0.26745(16) 0.0328(5) Uani 1 1 d .
H9 H 0.0238 -0.0166 0.3110 0.039 Uiso 1 1 calc R
C10 C 0.09861(9) -0.09312(19) 0.28790(14) 0.0272(4) Uani 1 1 d .
C11 C 0.12070(10) -0.1390(2) 0.37866(15) 0.0348(5) Uani 1 1 d .
H11A H 0.1331 -0.2285 0.3773 0.052 Uiso 1 1 calc R
H11B H 0.0899 -0.1324 0.4122 0.052 Uiso 1 1 calc R
H11C H 0.1536 -0.0860 0.4057 0.052 Uiso 1 1 calc R
C12 C -0.03136(11) 0.0913(3) 0.1655(2) 0.0518(7) Uani 1 1 d .
H12A H -0.0623 0.0340 0.1758 0.078 Uiso 1 1 calc R
H12B H -0.0391 0.1185 0.1048 0.078 Uiso 1 1 calc R
H12C H -0.0298 0.1667 0.2030 0.078 Uiso 1 1 calc R
C13 C 0.14530(10) -0.0777(3) 0.06839(15) 0.0401(5) Uani 1 1 d .
H13A H 0.1866 -0.0671 0.0924 0.060 Uiso 1 1 calc R
H13B H 0.1331 -0.0133 0.0232 0.060 Uiso 1 1 calc R
H13C H 0.1384 -0.1636 0.0435 0.060 Uiso 1 1 calc R
C14 C 0.31913(8) -0.27544(17) 0.36211(12) 0.0228(4) Uani 1 1 d .
C15 C 0.32083(10) -0.29671(19) 0.45036(13) 0.0287(4) Uani 1 1 d .
C16 C 0.37442(11) -0.3202(2) 0.50340(14) 0.0358(5) Uani 1 1 d .
H16 H 0.3761 -0.3360 0.5633 0.043 Uiso 1 1 calc R
C17 C 0.42521(10) -0.3215(2) 0.47173(14) 0.0346(5) Uani 1 1 d .
C18 C 0.42196(9) -0.2998(2) 0.38407(15) 0.0320(5) Uani 1 1 d .
H18 H 0.4565 -0.3010 0.3615 0.038 Uiso 1 1 calc R
C19 C 0.36950(9) -0.27637(19) 0.32766(13) 0.0266(4) Uani 1 1 d .
C20 C 0.36830(10) -0.2490(3) 0.23386(15) 0.0381(5) Uani 1 1 d .
H20A H 0.3524 -0.3231 0.1990 0.057 Uiso 1 1 calc R
H20B H 0.4077 -0.2322 0.2252 0.057 Uiso 1 1 calc R
H20C H 0.3440 -0.1737 0.2161 0.057 Uiso 1 1 calc R
C21 C 0.48310(12) -0.3403(3) 0.53168(18) 0.0527(7) Uani 1 1 d .
H21A H 0.4937 -0.2619 0.5653 0.079 Uiso 1 1 calc R
H21B H 0.5126 -0.3596 0.4974 0.079 Uiso 1 1 calc R
H21C H 0.4804 -0.4117 0.5712 0.079 Uiso 1 1 calc R
C22 C 0.26698(12) -0.2901(2) 0.48853(16) 0.0419(6) Uani 1 1 d .
H22A H 0.2570 -0.2002 0.4962 0.063 Uiso 1 1 calc R
H22B H 0.2739 -0.3335 0.5448 0.063 Uiso 1 1 calc R
H22C H 0.2351 -0.3323 0.4494 0.063 Uiso 1 1 calc R
C23 C 0.25972(10) 0.3669(2) 0.46290(15) 0.0338(5) Uani 1 1 d .
H23A H 0.2545 0.3834 0.5229 0.041 Uiso 1 1 calc R
H23B H 0.2428 0.4387 0.4252 0.041 Uiso 1 1 calc R
C24 C 0.32303(10) 0.3470(2) 0.45907(16) 0.0375(5) Uani 1 1 d .
H24A H 0.3392 0.4222 0.4336 0.045 Uiso 1 1 calc R
H24B H 0.3464 0.3297 0.5172 0.045 Uiso 1 1 calc R
C25 C 0.17477(9) 0.21886(18) 0.43293(13) 0.0241(4) Uani 1 1 d .
C26 C 0.13114(9) 0.25355(19) 0.36312(13) 0.0281(4) Uani 1 1 d .
C27 C 0.07394(9) 0.2419(2) 0.37254(15) 0.0324(5) Uani 1 1 d .
H27 H 0.0441 0.2669 0.3260 0.039 Uiso 1 1 calc R
C28 C 0.05917(10) 0.1951(2) 0.44784(16) 0.0336(5) Uani 1 1 d .
C29 C 0.10330(10) 0.1577(2) 0.51495(15) 0.0334(5) Uani 1 1 d .
H29 H 0.0936 0.1234 0.5663 0.040 Uiso 1 1 calc R
C30 C 0.16120(9) 0.1687(2) 0.50933(13) 0.0281(4) Uani 1 1 d .
C31 C 0.20829(11) 0.1286(3) 0.58310(15) 0.0415(6) Uani 1 1 d .
H31A H 0.2288 0.2047 0.6096 0.062 Uiso 1 1 calc R
H31B H 0.2355 0.0722 0.5613 0.062 Uiso 1 1 calc R
H31C H 0.1913 0.0828 0.6265 0.062 Uiso 1 1 calc R
C32 C -0.00337(11) 0.1820(3) 0.4554(2) 0.0519(7) Uani 1 1 d .
H32A H -0.0266 0.2450 0.4176 0.078 Uiso 1 1 calc R
H32B H -0.0071 0.1970 0.5155 0.078 Uiso 1 1 calc R
H32C H -0.0170 0.0955 0.4379 0.078 Uiso 1 1 calc R
C33 C 0.14559(11) 0.2996(3) 0.27880(15) 0.0403(5) Uani 1 1 d .
H33A H 0.1551 0.2259 0.2456 0.060 Uiso 1 1 calc R
H33B H 0.1787 0.3578 0.2909 0.060 Uiso 1 1 calc R
H33C H 0.1123 0.3448 0.2452 0.060 Uiso 1 1 calc R
C34 C 0.36979(8) 0.18188(18) 0.37531(13) 0.0235(4) Uani 1 1 d .
C35 C 0.39921(9) 0.07978(19) 0.42206(13) 0.0275(4) Uani 1 1 d .
C36 C 0.44501(9) 0.0246(2) 0.39077(15) 0.0311(4) Uani 1 1 d .
H36 H 0.4657 -0.0442 0.4220 0.037 Uiso 1 1 calc R
C37 C 0.46128(9) 0.0668(2) 0.31566(15) 0.0307(4) Uani 1 1 d .
C38 C 0.43211(9) 0.1720(2) 0.27262(14) 0.0291(4) Uani 1 1 d .
H38 H 0.4437 0.2038 0.2221 0.035 Uiso 1 1 calc R
C39 C 0.38671(8) 0.23113(19) 0.30157(13) 0.0259(4) Uani 1 1 d .
C40 C 0.35524(10) 0.3424(2) 0.25292(16) 0.0348(5) Uani 1 1 d .
H40A H 0.3653 0.4214 0.2861 0.052 Uiso 1 1 calc R
H40B H 0.3135 0.3280 0.2447 0.052 Uiso 1 1 calc R
H40C H 0.3665 0.3503 0.1964 0.052 Uiso 1 1 calc R
C41 C 0.50895(11) 0.0008(3) 0.28041(19) 0.0452(6) Uani 1 1 d .
H41A H 0.5445 0.0513 0.2949 0.068 Uiso 1 1 calc R
H41B H 0.4977 -0.0070 0.2174 0.068 Uiso 1 1 calc R
H41C H 0.5155 -0.0848 0.3061 0.068 Uiso 1 1 calc R
C42 C 0.38154(11) 0.0290(2) 0.50252(15) 0.0394(5) Uani 1 1 d .
H42A H 0.3797 0.0998 0.5428 0.059 Uiso 1 1 calc R
H42B H 0.4099 -0.0343 0.5301 0.059 Uiso 1 1 calc R
H42C H 0.3435 -0.0116 0.4871 0.059 Uiso 1 1 calc R

loop_
_atom_site_aniso_label
_atom_site_aniso_U_11
_atom_site_aniso_U_22
_atom_site_aniso_U_33
_atom_site_aniso_U_23
_atom_site_aniso_U_13
_atom_site_aniso_U_12
Co1 0.02858(16) 0.01990(14) 0.0555(2) -0.01353(13) -0.01429(13) 0.00356(11)
Cl1 0.0699(5) 0.0430(3) 0.0395(3) 0.0076(3) -0.0156(3) -0.0219(3)
N1 0.0194(7) 0.0200(7) 0.0336(9) -0.0075(6) 0.0038(7) -0.0004(6)
N2 0.0233(8) 0.0188(7) 0.0279(8) -0.0041(6) 0.0015(6) -0.0005(6)
N3 0.0272(8) 0.0226(8) 0.0284(9) -0.0071(6) 0.0088(7) -0.0019(7)
N4 0.0248(8) 0.0222(7) 0.0297(9) -0.0085(6) 0.0065(7) -0.0045(6)
C1 0.0204(9) 0.0233(8) 0.0206(9) -0.0003(7) 0.0058(7) -0.0011(7)
C2 0.0242(9) 0.0209(8) 0.0201(8) 0.0000(7) 0.0042(7) -0.0013(7)
C3 0.0279(11) 0.0240(10) 0.0611(15) -0.0137(10) -0.0017(10) -0.0016(8)
C4 0.0305(11) 0.0203(9) 0.0464(13) -0.0098(8) -0.0016(9) -0.0005(8)
C5 0.0183(9) 0.0222(9) 0.0334(10) -0.0062(8) 0.0038(7) -0.0024(7)
C6 0.0221(9) 0.0310(10) 0.0326(11) -0.0067(8) 0.0029(8) -0.0039(8)
C7 0.0263(10) 0.0330(11) 0.0386(12) -0.0023(9) -0.0033(9) -0.0002(8)
C8 0.0237(10) 0.0281(10) 0.0523(14) -0.0073(10) 0.0024(9) 0.0019(8)
C9 0.0241(10) 0.0294(10) 0.0468(13) -0.0081(9) 0.0115(9) -0.0016(8)
C10 0.0225(9) 0.0231(9) 0.0366(11) -0.0047(8) 0.0077(8) -0.0053(7)
C11 0.0326(11) 0.0370(11) 0.0379(12) -0.0012(9) 0.0146(9) -0.0045(9)
C12 0.0333(13) 0.0489(15) 0.0710(19) -0.0059(14) 0.0050(12) 0.0147(11)
C13 0.0299(12) 0.0585(15) 0.0299(11) -0.0052(11) 0.0009(9) 0.0009(11)
C14 0.0274(9) 0.0169(8) 0.0234(9) -0.0016(7) 0.0030(7) 0.0009(7)
C15 0.0390(12) 0.0216(9) 0.0258(10) -0.0018(7) 0.0069(8) -0.0036(8)
C16 0.0562(15) 0.0253(10) 0.0219(10) -0.0009(8) -0.0022(10) 0.0009(10)
C17 0.0421(13) 0.0221(9) 0.0325(11) -0.0050(8) -0.0107(9) 0.0044(9)
C18 0.0267(10) 0.0308(10) 0.0361(11) -0.0032(9) 0.0005(9) 0.0030(8)
C19 0.0266(10) 0.0260(9) 0.0265(10) -0.0004(8) 0.0035(8) 0.0026(8)
C20 0.0322(12) 0.0524(14) 0.0308(11) 0.0058(10) 0.0087(9) 0.0060(10)
C21 0.0533(16) 0.0408(13) 0.0500(15) -0.0098(11) -0.0246(13) 0.0092(12)
C22 0.0548(15) 0.0420(13) 0.0330(12) -0.0016(10) 0.0188(11) -0.0055(12)
C23 0.0361(12) 0.0277(10) 0.0383(12) -0.0145(9) 0.0089(9) -0.0025(9)
C24 0.0352(12) 0.0310(11) 0.0461(13) -0.0194(10) 0.0078(10) -0.0058(9)
C25 0.0258(9) 0.0227(9) 0.0251(9) -0.0020(7) 0.0083(7) 0.0019(7)
C26 0.0327(11) 0.0244(9) 0.0270(10) 0.0003(8) 0.0051(8) 0.0007(8)
C27 0.0282(10) 0.0283(10) 0.0395(12) 0.0005(9) 0.0034(9) 0.0024(8)
C28 0.0296(11) 0.0270(10) 0.0472(13) -0.0039(9) 0.0153(10) 0.0020(8)
C29 0.0388(12) 0.0329(11) 0.0334(11) 0.0001(9) 0.0194(9) -0.0017(9)
C30 0.0342(11) 0.0263(9) 0.0259(10) 0.0015(8) 0.0108(8) 0.0029(8)
C31 0.0456(14) 0.0453(13) 0.0322(12) 0.0097(10) 0.0043(10) 0.0058(11)
C32 0.0327(13) 0.0461(14) 0.083(2) -0.0017(14) 0.0259(13) 0.0025(11)
C33 0.0457(14) 0.0471(14) 0.0275(11) 0.0078(10) 0.0057(10) -0.0037(11)
C34 0.0193(9) 0.0227(9) 0.0281(10) -0.0053(7) 0.0033(7) -0.0050(7)
C35 0.0275(10) 0.0249(9) 0.0289(10) -0.0021(8) 0.0024(8) -0.0039(8)
C36 0.0286(10) 0.0242(9) 0.0385(12) -0.0017(8) 0.0008(9) 0.0019(8)
C37 0.0228(10) 0.0304(10) 0.0389(12) -0.0083(9) 0.0058(8) -0.0028(8)
C38 0.0239(10) 0.0331(10) 0.0309(10) -0.0017(8) 0.0073(8) -0.0072(8)
C39 0.0207(9) 0.0250(9) 0.0315(10) -0.0012(8) 0.0035(8) -0.0067(7)
C40 0.0283(11) 0.0328(11) 0.0430(13) 0.0088(9) 0.0063(9) -0.0018(9)
C41 0.0332(12) 0.0485(15) 0.0565(16) -0.0094(12) 0.0152(11) 0.0050(11)
C42 0.0460(14) 0.0381(12) 0.0342(12) 0.0067(10) 0.0081(10) 0.0021(10)

loop_
_atom_type_symbol
_atom_type_description
_atom_type_scat_dispersion_real
_atom_type_scat_dispersion_imag
_atom_type_scat_source
C C 0.0033 0.0016 'International Tables Vol C Tables 4.2.6.8 and 6.1.1.4'
H H 0.0000 0.0000 'International Tables Vol C Tables 4.2.6.8 and 6.1.1.4'
N N 0.0061 0.0033 'International Tables Vol C Tables 4.2.6.8 and 6.1.1.4'
Cl Cl 0.1484 0.1585 'International Tables Vol C Tables 4.2.6.8 and 6.1.1.4'
Co Co 0.3494 0.9721 'International Tables Vol C Tables 4.2.6.8 and 6.1.1.4'

loop_
_geom_angle_atom_site_label_1
_geom_angle_atom_site_label_2
_geom_angle_atom_site_label_3
_geom_angle
C1 Co1 C2 152.48(8)
C1 Co1 Cl1 96.05(6)
C2 Co1 Cl1 111.46(6)
C1 N1 C5 124.90(16)
C1 N1 C3 113.63(16)
C5 N1 C3 119.67(16)
C1 N2 C14 126.27(16)
C1 N2 C4 113.78(16)
C14 N2 C4 119.95(15)
C2 N3 C25 127.71(16)
C2 N3 C23 113.15(17)
C25 N3 C23 118.50(16)
C2 N4 C34 122.42(16)
C2 N4 C24 113.95(17)
C34 N4 C24 122.73(16)
N2 C1 N1 106.13(16)
N2 C1 Co1 128.02(14)
N1 C1 Co1 123.79(14)
N3 C2 N4 106.47(16)
N3 C2 Co1 132.81(14)
N4 C2 Co1 120.39(14)
N1 C3 C4 102.60(16)
N1 C3 H3A 111.2
C4 C3 H3A 111.2
N1 C3 H3B 111.2
C4 C3 H3B 111.2
H3A C3 H3B 109.2
N2 C4 C3 102.56(16)
N2 C4 H4A 111.3
C3 C4 H4A 111.3
N2 C4 H4B 111.3
C3 C4 H4B 111.3
H4A C4 H4B 109.2
C10 C5 C6 121.50(19)
C10 C5 N1 118.83(18)
C6 C5 N1 119.51(18)
C7 C6 C5 118.2(2)
C7 C6 C13 119.9(2)
C5 C6 C13 121.88(19)
C8 C7 C6 121.5(2)
C8 C7 H7 119.2
C6 C7 H7 119.2
C9 C8 C7 118.7(2)
C9 C8 C12 120.6(2)
C7 C8 C12 120.7(2)
C8 C9 C10 122.0(2)
C8 C9 H9 119.0
C10 C9 H9 119.0
C9 C10 C5 118.0(2)
C9 C10 C11 120.3(2)
C5 C10 C11 121.65(19)
C10 C11 H11A 109.5
C10 C11 H11B 109.5
H11A C11 H11B 109.5
C10 C11 H11C 109.5
H11A C11 H11C 109.5
H11B C11 H11C 109.5
C8 C12 H12A 109.5
C8 C12 H12B 109.5
H12A C12 H12B 109.5
C8 C12 H12C 109.5
H12A C12 H12C 109.5
H12B C12 H12C 109.5
C6 C13 H13A 109.5
C6 C13 H13B 109.5
H13A C13 H13B 109.5
C6 C13 H13C 109.5
H13A C13 H13C 109.5
H13B C13 H13C 109.5
C19 C14 C15 121.33(18)
C19 C14 N2 119.46(17)
C15 C14 N2 119.05(18)
C16 C15 C14 118.1(2)
C16 C15 C22 120.3(2)
C14 C15 C22 121.5(2)
C17 C16 C15 122.2(2)
C17 C16 H16 118.9
C15 C16 H16 118.9
C16 C17 C18 118.14(19)
C16 C17 C21 121.0(2)
C18 C17 C21 120.8(2)
C17 C18 C19 122.2(2)
C17 C18 H18 118.9
C19 C18 H18 118.9
C14 C19 C18 117.98(19)
C14 C19 C20 121.65(18)
C18 C19 C20 120.3(2)
C19 C20 H20A 109.5
C19 C20 H20B 109.5
H20A C20 H20B 109.5
C19 C20 H20C 109.5
H20A C20 H20C 109.5
H20B C20 H20C 109.5
C17 C21 H21A 109.5
C17 C21 H21B 109.5
H21A C21 H21B 109.5
C17 C21 H21C 109.5
H21A C21 H21C 109.5
H21B C21 H21C 109.5
C15 C22 H22A 109.5
C15 C22 H22B 109.5
H22A C22 H22B 109.5
C15 C22 H22C 109.5
H22A C22 H22C 109.5
H22B C22 H22C 109.5
N3 C23 C24 101.85(16)
N3 C23 H23A 111.4
C24 C23 H23A 111.4
N3 C23 H23B 111.4
C24 C23 H23B 111.4
H23A C23 H23B 109.3
N4 C24 C23 101.66(17)
N4 C24 H24A 111.4
C23 C24 H24A 111.4
N4 C24 H24B 111.4
C23 C24 H24B 111.4
H24A C24 H24B 109.3
C26 C25 C30 120.92(19)
C26 C25 N3 120.52(18)
C30 C25 N3 118.41(18)
C27 C26 C25 118.37(19)
C27 C26 C33 120.6(2)
C25 C26 C33 121.0(2)
C28 C27 C26 122.0(2)
C28 C27 H27 119.0
C26 C27 H27 119.0
C27 C28 C29 118.3(2)
C27 C28 C32 120.6(2)
C29 C28 C32 121.1(2)
C28 C29 C30 122.0(2)
C28 C29 H29 119.0
C30 C29 H29 119.0
C29 C30 C25 118.33(19)
C29 C30 C31 121.1(2)
C25 C30 C31 120.6(2)
C30 C31 H31A 109.5
C30 C31 H31B 109.5
H31A C31 H31B 109.5
C30 C31 H31C 109.5
H31A C31 H31C 109.5
H31B C31 H31C 109.5
C28 C32 H32A 109.5
C28 C32 H32B 109.5
H32A C32 H32B 109.5
C28 C32 H32C 109.5
H32A C32 H32C 109.5
H32B C32 H32C 109.5
C26 C33 H33A 109.5
C26 C33 H33B 109.5
H33A C33 H33B 109.5
C26 C33 H33C 109.5
H33A C33 H33C 109.5
H33B C33 H33C 109.5
C39 C34 C35 121.65(19)
C39 C34 N4 119.34(18)
C35 C34 N4 118.98(18)
C36 C35 C34 117.88(19)
C36 C35 C42 120.73(19)
C34 C35 C42 121.4(2)
C37 C36 C35 122.1(2)
C37 C36 H36 119.0
C35 C36 H36 119.0
C36 C37 C38 118.2(2)
C36 C37 C41 121.1(2)
C38 C37 C41 120.7(2)
C39 C38 C37 121.9(2)
C39 C38 H38 119.0
C37 C38 H38 119.0
C38 C39 C34 118.15(19)
C38 C39 C40 120.83(19)
C34 C39 C40 120.98(19)
C39 C40 H40A 109.5
C39 C40 H40B 109.5
H40A C40 H40B 109.5
C39 C40 H40C 109.5
H40A C40 H40C 109.5
H40B C40 H40C 109.5
C37 C41 H41A 109.5
C37 C41 H41B 109.5
H41A C41 H41B 109.5
C37 C41 H41C 109.5
H41A C41 H41C 109.5
H41B C41 H41C 109.5
C35 C42 H42A 109.5
C35 C42 H42B 109.5
H42A C42 H42B 109.5
C35 C42 H42C 109.5
H42A C42 H42C 109.5
H42B C42 H42C 109.5

loop_
_geom_bond_atom_site_label_1
_geom_bond_atom_site_label_2
_geom_bond_distance
Co1 C1 1.9135(19)
Co1 C2 1.9640(19)
Co1 Cl1 2.3029(9)
N1 C1 1.357(2)
N1 C5 1.433(2)
N1 C3 1.472(3)
N2 C1 1.354(2)
N2 C14 1.434(2)
N2 C4 1.470(2)
N3 C2 1.348(2)
N3 C25 1.428(3)
N3 C23 1.484(3)
N4 C2 1.349(2)
N4 C34 1.430(3)
N4 C24 1.472(3)
C3 C4 1.510(3)
C3 H3A 0.9900
C3 H3B 0.9900
C4 H4A 0.9900
C4 H4B 0.9900
C5 C10 1.398(3)
C5 C6 1.399(3)
C6 C7 1.396(3)
C6 C13 1.504(3)
C7 C8 1.388(3)
C7 H7 0.9500
C8 C9 1.384(3)
C8 C12 1.512(3)
C9 C10 1.395(3)
C9 H9 0.9500
C10 C11 1.501(3)
C11 H11A 0.9800
C11 H11B 0.9800
C11 H11C 0.9800
C12 H12A 0.9800
C12 H12B 0.9800
C12 H12C 0.9800
C13 H13A 0.9800
C13 H13B 0.9800
C13 H13C 0.9800
C14 C19 1.398(3)
C14 C15 1.399(3)
C15 C16 1.396(3)
C15 C22 1.508(3)
C16 C17 1.384(4)
C16 H16 0.9500
C17 C18 1.385(3)
C17 C21 1.516(3)
C18 C19 1.398(3)
C18 H18 0.9500
C19 C20 1.499(3)
C20 H20A 0.9800
C20 H20B 0.9800
C20 H20C 0.9800
C21 H21A 0.9800
C21 H21B 0.9800
C21 H21C 0.9800
C22 H22A 0.9800
C22 H22B 0.9800
C22 H22C 0.9800
C23 C24 1.521(3)
C23 H23A 0.9900
C23 H23B 0.9900
C24 H24A 0.9900
C24 H24B 0.9900
C25 C26 1.401(3)
C25 C30 1.404(3)
C26 C27 1.391(3)
C26 C33 1.511(3)
C27 C28 1.387(3)
C27 H27 0.9500
C28 C29 1.389(3)
C28 C32 1.509(3)
C29 C30 1.391(3)
C29 H29 0.9500
C30 C31 1.503(3)
C31 H31A 0.9800
C31 H31B 0.9800
C31 H31C 0.9800
C32 H32A 0.9800
C32 H32B 0.9800
C32 H32C 0.9800
C33 H33A 0.9800
C33 H33B 0.9800
C33 H33C 0.9800
C34 C39 1.396(3)
C34 C35 1.401(3)
C35 C36 1.395(3)
C35 C42 1.504(3)
C36 C37 1.384(3)
C36 H36 0.9500
C37 C38 1.399(3)
C37 C41 1.513(3)
C38 C39 1.387(3)
C38 H38 0.9500
C39 C40 1.506(3)
C40 H40A 0.9800
C40 H40B 0.9800
C40 H40C 0.9800
C41 H41A 0.9800
C41 H41B 0.9800
C41 H41C 0.9800
C42 H42A 0.9800
C42 H42B 0.9800
C42 H42C 0.9800

loop_
_geom_torsion_atom_site_label_1
_geom_torsion_atom_site_label_2
_geom_torsion_atom_site_label_3
_geom_torsion_atom_site_label_4
_geom_torsion
C14 N2 C1 N1 -174.98(18)
C4 N2 C1 N1 4.8(2)
C14 N2 C1 Co1 21.1(3)
C4 N2 C1 Co1 -159.13(16)
C5 N1 C1 N2 167.81(18)
C3 N1 C1 N2 3.2(2)
C5 N1 C1 Co1 -27.4(3)
C3 N1 C1 Co1 167.98(16)
C2 Co1 C1 N2 -93.4(2)
Cl1 Co1 C1 N2 87.98(17)
C2 Co1 C1 N1 105.3(2)
Cl1 Co1 C1 N1 -73.33(16)
C25 N3 C2 N4 177.39(18)
C23 N3 C2 N4 6.8(2)
C25 N3 C2 Co1 4.2(3)
C23 N3 C2 Co1 -166.41(16)
C34 N4 C2 N3 174.59(17)
C24 N4 C2 N3 5.2(2)
C34 N4 C2 Co1 -11.2(3)
C24 N4 C2 Co1 179.42(15)
C1 Co1 C2 N3 -56.5(3)
Cl1 Co1 C2 N3 121.97(18)
C1 Co1 C2 N4 130.97(18)
Cl1 Co1 C2 N4 -50.52(16)
C1 N1 C3 C4 -9.3(3)
C5 N1 C3 C4 -174.75(19)
C1 N2 C4 C3 -10.2(3)
C14 N2 C4 C3 169.52(19)
N1 C3 C4 N2 10.8(2)
C1 N1 C5 C10 -70.8(3)
C3 N1 C5 C10 93.0(2)
C1 N1 C5 C6 113.7(2)
C3 N1 C5 C6 -82.5(3)
C10 C5 C6 C7 -0.3(3)
N1 C5 C6 C7 175.13(18)
C10 C5 C6 C13 179.7(2)
N1 C5 C6 C13 -5.0(3)
C5 C6 C7 C8 -1.5(3)
C13 C6 C7 C8 178.6(2)
C6 C7 C8 C9 2.0(3)
C6 C7 C8 C12 -178.4(2)
C7 C8 C9 C10 -0.7(3)
C12 C8 C9 C10 179.7(2)
C8 C9 C10 C5 -1.0(3)
C8 C9 C10 C11 176.7(2)
C6 C5 C10 C9 1.5(3)
N1 C5 C10 C9 -173.95(17)
C6 C5 C10 C11 -176.23(19)
N1 C5 C10 C11 8.4(3)
C1 N2 C14 C19 -103.3(2)
C4 N2 C14 C19 77.0(2)
C1 N2 C14 C15 81.3(2)
C4 N2 C14 C15 -98.5(2)
C19 C14 C15 C16 -0.6(3)
N2 C14 C15 C16 174.81(17)
C19 C14 C15 C22 177.30(19)
N2 C14 C15 C22 -7.3(3)
C14 C15 C16 C17 0.8(3)
C22 C15 C16 C17 -177.1(2)
C15 C16 C17 C18 -0.7(3)
C15 C16 C17 C21 176.7(2)
C16 C17 C18 C19 0.4(3)
C21 C17 C18 C19 -177.1(2)
C15 C14 C19 C18 0.3(3)
N2 C14 C19 C18 -175.11(18)
C15 C14 C19 C20 -177.7(2)
N2 C14 C19 C20 6.9(3)
C17 C18 C19 C14 -0.2(3)
C17 C18 C19 C20 177.9(2)
C2 N3 C23 C24 -15.1(2)
C25 N3 C23 C24 173.40(18)
C2 N4 C24 C23 -14.1(2)
C34 N4 C24 C23 176.51(19)
N3 C23 C24 N4 16.0(2)
C2 N3 C25 C26 -80.7(3)
C23 N3 C25 C26 89.4(2)
C2 N3 C25 C30 103.7(2)
C23 N3 C25 C30 -86.2(2)
C30 C25 C26 C27 2.5(3)
N3 C25 C26 C27 -172.95(18)
C30 C25 C26 C33 -176.1(2)
N3 C25 C26 C33 8.5(3)
C25 C26 C27 C28 -1.3(3)
C33 C26 C27 C28 177.3(2)
C26 C27 C28 C29 -0.7(3)
C26 C27 C28 C32 -179.1(2)
C27 C28 C29 C30 1.5(3)
C32 C28 C29 C30 179.9(2)
C28 C29 C30 C25 -0.3(3)
C28 C29 C30 C31 179.5(2)
C26 C25 C30 C29 -1.8(3)
N3 C25 C30 C29 173.80(18)
C26 C25 C30 C31 178.4(2)
N3 C25 C30 C31 -6.0(3)
C2 N4 C34 C39 104.9(2)
C24 N4 C34 C39 -86.6(2)
C2 N4 C34 C35 -73.1(2)
C24 N4 C34 C35 95.4(2)
C39 C34 C35 C36 -2.5(3)
N4 C34 C35 C36 175.52(17)
C39 C34 C35 C42 178.69(19)
N4 C34 C35 C42 -3.3(3)
C34 C35 C36 C37 -0.6(3)
C42 C35 C36 C37 178.2(2)
C35 C36 C37 C38 2.9(3)
C35 C36 C37 C41 -176.6(2)
C36 C37 C38 C39 -2.2(3)
C41 C37 C38 C39 177.4(2)
C37 C38 C39 C34 -0.8(3)
C37 C38 C39 C40 -178.69(19)
C35 C34 C39 C38 3.2(3)
N4 C34 C39 C38 -174.81(17)
C35 C34 C39 C40 -178.94(18)
N4 C34 C39 C40 3.1(3)
